data_4127867
loop_
_publ_author_name
'Yamamoto, Kensuke'
'Mohara, Yusei'
'Mutoh, Yuichiro'
'Saito, Shinichi'

_publ_section_title
;
 Ruthenium-Catalyzed (<i>Z</i>)-Selective Hydroboration of Terminal
 Alkynes with Naphthalene-1,8-diaminatoborane.
;
_journal_issue 43
_journal_name_full 'Journal of the American Chemical Society'
_journal_page_first 17042
_journal_page_last 17047
_journal_paper_doi 10.1021/jacs.9b06910
_journal_volume 141
_journal_year 2019
_chemical_formula_sum 'C24 H19 B N2'
_chemical_formula_weight 346.22
_space_group_crystal_system orthorhombic
_space_group_IT_number 19
_space_group_name_Hall 'P 2ac 2ab'
_space_group_name_H-M_alt 'P 21 21 21'
_symmetry_cell_setting orthorhombic
_symmetry_space_group_name_Hall 'P 2ac 2ab'
_symmetry_space_group_name_H-M 'P 21 21 21'
_atom_sites_solution_hydrogens mixed
_audit_creation_method SHELXL-2018/3
_cell_angle_alpha 90
_cell_angle_beta 90
_cell_angle_gamma 90
_cell_formula_units_Z 4
_cell_length_a 7.4717(8)
_cell_length_b 12.2883(13)
_cell_length_c 19.718(2)
_cell_measurement_reflns_used 3477
_cell_measurement_temperature 100(2)
_cell_measurement_theta_max 27.16
_cell_measurement_theta_min 2.65
_cell_volume 1810.4(3)
_computing_cell_refinement 'Bruker SAINT'
_computing_data_collection 'Bruker APEX2'
_computing_data_reduction 'Bruker SAINT'
_computing_molecular_graphics 'Yadokari-XG 2009 (Wakita Nemoto et al., 2009)'
_computing_publication_material 'Yadokari-XG 2009 (Wakita,Nemoto et al., 2009)'
_computing_structure_refinement 'SHELXL-2018/3 (Sheldrick, 2018)'
_computing_structure_solution 'SHELXT-2018/2 (Sheldrick, 2018)'
_diffrn_ambient_temperature 100(2)
_diffrn_measured_fraction_theta_full 0.999
_diffrn_measured_fraction_theta_max 0.990
_diffrn_measurement_device_type 'Bruker APEX-II CCD'
_diffrn_measurement_method '\f and \w scans'
_diffrn_radiation_type MoK\a
_diffrn_radiation_wavelength 0.71073
_diffrn_reflns_av_R_equivalents 0.0308
_diffrn_reflns_av_unetI/netI 0.0427
_diffrn_reflns_Laue_measured_fraction_full 0.999
_diffrn_reflns_Laue_measured_fraction_max 0.990
_diffrn_reflns_limit_h_max 9
_diffrn_reflns_limit_h_min -9
_diffrn_reflns_limit_k_max 15
_diffrn_reflns_limit_k_min -8
_diffrn_reflns_limit_l_max 25
_diffrn_reflns_limit_l_min -24
_diffrn_reflns_number 10083
_diffrn_reflns_point_group_measured_fraction_full 0.999
_diffrn_reflns_point_group_measured_fraction_max 0.979
_diffrn_reflns_theta_full 25.242
_diffrn_reflns_theta_max 27.497
_diffrn_reflns_theta_min 1.953
_exptl_absorpt_coefficient_mu 0.074
_exptl_absorpt_correction_T_max 0.993
_exptl_absorpt_correction_T_min 0.927
_exptl_absorpt_correction_type multi-scan
_exptl_absorpt_process_details 'SADABS 2016/2'
_exptl_crystal_colour yellow
_exptl_crystal_density_diffrn 1.270
_exptl_crystal_description prism
_exptl_crystal_F_000 728
_exptl_crystal_size_max 0.220
_exptl_crystal_size_mid 0.130
_exptl_crystal_size_min 0.090
_refine_diff_density_max 0.190
_refine_diff_density_min -0.170
_refine_diff_density_rms 0.035
_refine_ls_abs_structure_details
;
 Flack x determined using 1365 quotients [(I+)-(I-)]/[(I+)+(I-)]
 (Parsons, Flack and Wagner, Acta Cryst. B69 (2013) 249-259).
;
_refine_ls_abs_structure_Flack -0.3(10)
_refine_ls_extinction_method none
_refine_ls_goodness_of_fit_ref 1.051
_refine_ls_hydrogen_treatment mixed
_refine_ls_matrix_type full
_refine_ls_number_parameters 250
_refine_ls_number_reflns 4071
_refine_ls_number_restraints 0
_refine_ls_restrained_S_all 1.051
_refine_ls_R_factor_all 0.0429
_refine_ls_R_factor_gt 0.0370
_refine_ls_shift/su_max 0.000
_refine_ls_shift/su_mean 0.000
_refine_ls_structure_factor_coef Fsqd
_refine_ls_weighting_details 'w=1/[\s^2^(Fo^2^)+(0.0321P)^2^+0.1631P] where P=(Fo^2^+2Fc^2^)/3'
_refine_ls_weighting_scheme calc
_refine_ls_wR_factor_gt 0.0781
_refine_ls_wR_factor_ref 0.0812
_reflns_Friedel_coverage 0.726
_reflns_Friedel_fraction_full 0.999
_reflns_Friedel_fraction_max 0.965
_reflns_number_gt 3642
_reflns_number_total 4071
_reflns_threshold_expression 'I > 2\s(I)'
_cod_data_source_file ja9b06910_si_002.cif
_cod_data_source_block KYint
_cod_original_sg_symbol_H-M P2(1)2(1)2(1)
_cod_database_code 4127867
_shelx_shelxl_version_number 2018/3
_shelx_space_group_comment
;
The symmetry employed for this shelxl refinement is uniquely defined
by the following loop, which should always be used as a source of
symmetry information in preference to the above space-group names.
They are only intended as comments.
;
_shelx_estimated_absorpt_t_min 0.984
_shelx_estimated_absorpt_t_max 0.993

loop_
_space_group_symop_operation_xyz
'x, y, z'
'-x+1/2, -y, z+1/2'
'x+1/2, -y+1/2, -z'
'-x, y+1/2, -z+1/2'

loop_
_atom_site_label
_atom_site_type_symbol
_atom_site_fract_x
_atom_site_fract_y
_atom_site_fract_z
_atom_site_U_iso_or_equiv
_atom_site_adp_type
_atom_site_occupancy
_atom_site_site_symmetry_order
_atom_site_calc_flag
_atom_site_refinement_flags_posn
_atom_site_refinement_flags_adp
C1 C 0.1992(3) 0.49920(17) 0.31833(9) 0.0214(4) Uani 1 1 d . .
C2 C 0.2558(3) 0.60095(16) 0.33036(10) 0.0231(4) Uani 1 1 d . .
H1 H 0.197812 0.656987 0.305476 0.028 Uiso 1 1 calc R U
B1 B 0.2965(3) 0.39466(19) 0.34634(11) 0.0205(5) Uani 1 1 d . .
N1 N 0.4729(2) 0.36756(13) 0.32644(8) 0.0194(4) Uani 1 1 d . .
H1A H 0.538(3) 0.4099(16) 0.2983(10) 0.023 Uiso 1 1 d . U
C3 C 0.5668(3) 0.27723(15) 0.35146(9) 0.0171(4) Uani 1 1 d . .
C4 C 0.7401(3) 0.25393(16) 0.33227(9) 0.0209(4) Uani 1 1 d . .
H4 H 0.799456 0.299310 0.300401 0.025 Uiso 1 1 calc R U
C5 C 0.8290(3) 0.16367(16) 0.35958(10) 0.0233(4) Uani 1 1 d . .
H5 H 0.947734 0.147875 0.345440 0.028 Uiso 1 1 calc R U
C6 C 0.7478(3) 0.09797(16) 0.40619(9) 0.0220(4) Uani 1 1 d . .
H6 H 0.810309 0.036912 0.423846 0.026 Uiso 1 1 calc R U
C7 C 0.5716(3) 0.11986(15) 0.42846(9) 0.0190(4) Uani 1 1 d . .
C8 C 0.4865(3) 0.05885(15) 0.48031(9) 0.0221(4) Uani 1 1 d . .
H8 H 0.546284 -0.001674 0.499929 0.027 Uiso 1 1 calc R U
C9 C 0.3184(3) 0.08667(16) 0.50232(10) 0.0230(5) Uani 1 1 d . .
H9 H 0.265566 0.047220 0.538604 0.028 Uiso 1 1 calc R U
C10 C 0.2234(3) 0.17213(15) 0.47226(9) 0.0209(4) Uani 1 1 d . .
H10 H 0.105120 0.188063 0.486855 0.025 Uiso 1 1 calc R U
C11 C 0.3009(3) 0.23327(15) 0.42158(9) 0.0180(4) Uani 1 1 d . .
C12 C 0.4781(3) 0.20971(15) 0.39967(9) 0.0158(4) Uani 1 1 d . .
N2 N 0.2128(2) 0.32195(14) 0.39192(8) 0.0198(4) Uani 1 1 d . .
H2A H 0.108(3) 0.3357(17) 0.4081(10) 0.024 Uiso 1 1 d . U
C13 C 0.3974(3) 0.63619(15) 0.37771(10) 0.0218(4) Uani 1 1 d . .
C14 C 0.4952(3) 0.73044(16) 0.36329(11) 0.0287(5) Uani 1 1 d . .
H14 H 0.474452 0.768577 0.322123 0.034 Uiso 1 1 calc R U
C15 C 0.6229(3) 0.76879(19) 0.40904(12) 0.0355(5) Uani 1 1 d . .
H15 H 0.689744 0.832422 0.398705 0.043 Uiso 1 1 calc R U
C16 C 0.6523(3) 0.71447(19) 0.46928(11) 0.0328(5) Uani 1 1 d . .
H16 H 0.739218 0.740767 0.500408 0.039 Uiso 1 1 calc R U
C17 C 0.5558(3) 0.62225(18) 0.48421(11) 0.0282(5) Uani 1 1 d . .
H17 H 0.575352 0.585341 0.525888 0.034 Uiso 1 1 calc R U
C18 C 0.4301(3) 0.58293(16) 0.43866(10) 0.0229(4) Uani 1 1 d . .
H18 H 0.365360 0.518610 0.449260 0.028 Uiso 1 1 calc R U
C19 C 0.0422(3) 0.48578(16) 0.27216(9) 0.0216(4) Uani 1 1 d . .
C20 C -0.1073(3) 0.55323(17) 0.27646(11) 0.0251(5) Uani 1 1 d . .
H20 H -0.114697 0.605338 0.311935 0.030 Uiso 1 1 calc R U
C21 C -0.2457(3) 0.54546(18) 0.22967(11) 0.0289(5) Uani 1 1 d . .
H21 H -0.345911 0.592786 0.232921 0.035 Uiso 1 1 calc R U
C22 C -0.2377(3) 0.46861(17) 0.17820(11) 0.0299(5) Uani 1 1 d . .
H22 H -0.330423 0.464445 0.145320 0.036 Uiso 1 1 calc R U
C23 C -0.0934(3) 0.39800(17) 0.17518(10) 0.0281(5) Uani 1 1 d . .
H23 H -0.089143 0.343705 0.140924 0.034 Uiso 1 1 calc R U
C24 C 0.0449(3) 0.40597(17) 0.22175(9) 0.0235(4) Uani 1 1 d . .
H24 H 0.142597 0.356628 0.219362 0.028 Uiso 1 1 calc R U

loop_
_atom_site_aniso_label
_atom_site_aniso_U_11
_atom_site_aniso_U_22
_atom_site_aniso_U_33
_atom_site_aniso_U_23
_atom_site_aniso_U_13
_atom_site_aniso_U_12
C1 0.0214(10) 0.0241(10) 0.0186(9) 0.0015(8) 0.0001(8) 0.0012(9)
C2 0.0255(10) 0.0229(10) 0.0209(10) 0.0017(8) -0.0019(8) 0.0036(9)
B1 0.0224(11) 0.0215(11) 0.0175(11) -0.0031(9) -0.0025(9) 0.0009(10)
N1 0.0221(9) 0.0186(8) 0.0176(8) 0.0045(6) 0.0028(7) -0.0007(7)
C3 0.0182(9) 0.0180(9) 0.0149(8) -0.0028(7) -0.0028(7) -0.0012(8)
C4 0.0205(10) 0.0236(10) 0.0185(9) -0.0014(8) 0.0022(8) -0.0028(9)
C5 0.0171(9) 0.0273(11) 0.0255(10) -0.0062(9) 0.0004(8) 0.0021(9)
C6 0.0230(10) 0.0189(10) 0.0239(10) -0.0021(8) -0.0045(8) 0.0034(9)
C7 0.0224(10) 0.0172(9) 0.0175(9) -0.0040(8) -0.0061(8) -0.0017(8)
C8 0.0300(11) 0.0167(9) 0.0197(9) 0.0017(8) -0.0069(9) -0.0031(9)
C9 0.0292(11) 0.0221(11) 0.0177(10) 0.0009(8) 0.0003(8) -0.0080(9)
C10 0.0206(10) 0.0230(10) 0.0192(10) -0.0043(8) 0.0032(8) -0.0042(9)
C11 0.0196(10) 0.0173(9) 0.0169(9) -0.0036(7) -0.0014(7) -0.0016(8)
C12 0.0188(10) 0.0154(9) 0.0132(8) -0.0032(7) -0.0021(7) -0.0030(8)
N2 0.0165(8) 0.0217(9) 0.0211(8) -0.0002(7) 0.0024(7) 0.0023(7)
C13 0.0203(10) 0.0201(10) 0.0248(10) -0.0035(8) -0.0002(9) 0.0030(8)
C14 0.0337(12) 0.0220(10) 0.0303(11) 0.0011(9) 0.0013(10) 0.0012(10)
C15 0.0325(13) 0.0278(12) 0.0462(14) -0.0077(10) 0.0040(11) -0.0109(11)
C16 0.0263(12) 0.0382(13) 0.0340(12) -0.0124(10) -0.0060(10) 0.0017(10)
C17 0.0302(11) 0.0300(11) 0.0244(11) -0.0060(9) -0.0040(9) 0.0072(10)
C18 0.0267(11) 0.0193(10) 0.0228(10) -0.0038(8) 0.0006(8) 0.0020(9)
C19 0.0232(10) 0.0228(10) 0.0190(9) 0.0053(8) 0.0000(8) -0.0023(9)
C20 0.0280(11) 0.0228(10) 0.0245(10) 0.0035(9) 0.0007(9) -0.0011(9)
C21 0.0237(11) 0.0309(11) 0.0322(11) 0.0115(9) -0.0007(10) 0.0012(10)
C22 0.0277(11) 0.0367(13) 0.0252(11) 0.0140(9) -0.0089(9) -0.0103(10)
C23 0.0390(12) 0.0290(11) 0.0164(9) 0.0026(9) -0.0011(9) -0.0117(10)
C24 0.0250(10) 0.0262(11) 0.0192(10) 0.0035(8) 0.0019(8) -0.0038(9)

loop_
_atom_type_symbol
_atom_type_description
_atom_type_scat_dispersion_real
_atom_type_scat_dispersion_imag
_atom_type_scat_source
C C 0.0033 0.0016 'International Tables Vol C Tables 4.2.6.8 and 6.1.1.4'
H H 0.0000 0.0000 'International Tables Vol C Tables 4.2.6.8 and 6.1.1.4'
B B 0.0013 0.0007 'International Tables Vol C Tables 4.2.6.8 and 6.1.1.4'
N N 0.0061 0.0033 'International Tables Vol C Tables 4.2.6.8 and 6.1.1.4'

loop_
_geom_angle_atom_site_label_1
_geom_angle_atom_site_label_2
_geom_angle_atom_site_label_3
_geom_angle
C2 C1 C19 117.26(18)
C2 C1 B1 123.57(18)
C19 C1 B1 119.04(17)
C1 C2 C13 127.68(19)
C1 C2 H1 116.2
C13 C2 H1 116.2
N2 B1 N1 116.08(19)
N2 B1 C1 122.31(18)
N1 B1 C1 121.61(19)
C3 N1 B1 123.69(17)
C3 N1 H1A 113.9(13)
B1 N1 H1A 122.3(13)
C4 C3 N1 122.51(18)
C4 C3 C12 119.91(17)
N1 C3 C12 117.56(16)
C3 C4 C5 120.28(18)
C3 C4 H4 119.9
C5 C4 H4 119.9
C6 C5 C4 121.08(18)
C6 C5 H5 119.5
C4 C5 H5 119.5
C5 C6 C7 120.69(19)
C5 C6 H6 119.7
C7 C6 H6 119.7
C6 C7 C8 122.73(18)
C6 C7 C12 118.70(18)
C8 C7 C12 118.51(17)
C9 C8 C7 120.44(18)
C9 C8 H8 119.8
C7 C8 H8 119.8
C8 C9 C10 121.14(19)
C8 C9 H9 119.4
C10 C9 H9 119.4
C11 C10 C9 120.24(18)
C11 C10 H10 119.9
C9 C10 H10 119.9
C10 C11 N2 121.97(17)
C10 C11 C12 120.02(17)
N2 C11 C12 117.97(17)
C11 C12 C7 119.54(17)
C11 C12 C3 121.11(17)
C7 C12 C3 119.29(17)
C11 N2 B1 123.33(17)
C11 N2 H2A 115.2(14)
B1 N2 H2A 120.8(14)
C18 C13 C14 118.29(19)
C18 C13 C2 122.32(18)
C14 C13 C2 119.26(18)
C15 C14 C13 120.4(2)
C15 C14 H14 119.8
C13 C14 H14 119.8
C16 C15 C14 120.1(2)
C16 C15 H15 119.9
C14 C15 H15 119.9
C17 C16 C15 119.9(2)
C17 C16 H16 120.0
C15 C16 H16 120.0
C16 C17 C18 120.3(2)
C16 C17 H17 119.9
C18 C17 H17 119.9
C17 C18 C13 120.99(19)
C17 C18 H18 119.5
C13 C18 H18 119.5
C20 C19 C24 118.21(18)
C20 C19 C1 121.79(18)
C24 C19 C1 119.97(18)
C21 C20 C19 121.0(2)
C21 C20 H20 119.5
C19 C20 H20 119.5
C22 C21 C20 120.0(2)
C22 C21 H21 120.0
C20 C21 H21 120.0
C23 C22 C21 119.4(2)
C23 C22 H22 120.3
C21 C22 H22 120.3
C22 C23 C24 120.5(2)
C22 C23 H23 119.7
C24 C23 H23 119.7
C23 C24 C19 120.7(2)
C23 C24 H24 119.7
C19 C24 H24 119.7

loop_
_geom_bond_atom_site_label_1
_geom_bond_atom_site_label_2
_geom_bond_distance
C1 C2 1.341(3)
C1 C19 1.494(3)
C1 B1 1.576(3)
C2 C13 1.476(3)
C2 H1 0.9500
B1 N2 1.413(3)
B1 N1 1.415(3)
N1 C3 1.403(2)
N1 H1A 0.90(2)
C3 C4 1.379(3)
C3 C12 1.425(2)
C4 C5 1.400(3)
C4 H4 0.9500
C5 C6 1.366(3)
C5 H5 0.9500
C6 C7 1.413(3)
C6 H6 0.9500
C7 C8 1.418(3)
C7 C12 1.424(3)
C8 C9 1.372(3)
C8 H8 0.9500
C9 C10 1.399(3)
C9 H9 0.9500
C10 C11 1.378(3)
C10 H10 0.9500
C11 N2 1.401(2)
C11 C12 1.423(3)
N2 H2A 0.86(2)
C13 C18 1.390(3)
C13 C14 1.398(3)
C14 C15 1.395(3)
C14 H14 0.9500
C15 C16 1.380(3)
C15 H15 0.9500
C16 C17 1.375(3)
C16 H16 0.9500
C17 C18 1.386(3)
C17 H17 0.9500
C18 H18 0.9500
C19 C20 1.393(3)
C19 C24 1.396(3)
C20 C21 1.389(3)
C20 H20 0.9500
C21 C22 1.388(3)
C21 H21 0.9500
C22 C23 1.386(3)
C22 H22 0.9500
C23 C24 1.386(3)
C23 H23 0.9500
C24 H24 0.9500

loop_
_geom_torsion_atom_site_label_1
_geom_torsion_atom_site_label_2
_geom_torsion_atom_site_label_3
_geom_torsion_atom_site_label_4
_geom_torsion
C19 C1 C2 C13 174.83(18)
B1 C1 C2 C13 -9.2(3)
C2 C1 B1 N2 117.1(2)
C19 C1 B1 N2 -67.0(3)
C2 C1 B1 N1 -63.7(3)
C19 C1 B1 N1 112.3(2)
N2 B1 N1 C3 -2.6(3)
C1 B1 N1 C3 178.07(17)
B1 N1 C3 C4 -178.62(18)
B1 N1 C3 C12 -0.1(3)
N1 C3 C4 C5 178.98(17)
C12 C3 C4 C5 0.5(3)
C3 C4 C5 C6 -0.9(3)
C4 C5 C6 C7 -0.4(3)
C5 C6 C7 C8 -175.26(18)
C5 C6 C7 C12 2.0(3)
C6 C7 C8 C9 176.88(18)
C12 C7 C8 C9 -0.4(3)
C7 C8 C9 C10 3.1(3)
C8 C9 C10 C11 -2.8(3)
C9 C10 C11 N2 -177.64(17)
C9 C10 C11 C12 -0.1(3)
C10 C11 C12 C7 2.6(3)
N2 C11 C12 C7 -179.70(16)
C10 C11 C12 C3 -174.67(16)
N2 C11 C12 C3 3.0(2)
C6 C7 C12 C11 -179.80(17)
C8 C7 C12 C11 -2.4(2)
C6 C7 C12 C3 -2.4(2)
C8 C7 C12 C3 174.98(16)
C4 C3 C12 C11 178.52(17)
N1 C3 C12 C11 0.0(2)
C4 C3 C12 C7 1.2(3)
N1 C3 C12 C7 -177.36(16)
C10 C11 N2 B1 171.52(18)
C12 C11 N2 B1 -6.1(3)
N1 B1 N2 C11 5.9(3)
C1 B1 N2 C11 -174.87(16)
C1 C2 C13 C18 -33.5(3)
C1 C2 C13 C14 150.7(2)
C18 C13 C14 C15 0.5(3)
C2 C13 C14 C15 176.45(19)
C13 C14 C15 C16 -0.7(3)
C14 C15 C16 C17 0.1(3)
C15 C16 C17 C18 0.6(3)
C16 C17 C18 C13 -0.8(3)
C14 C13 C18 C17 0.2(3)
C2 C13 C18 C17 -175.57(18)
C2 C1 C19 C20 -42.8(3)
B1 C1 C19 C20 140.98(19)
C2 C1 C19 C24 135.3(2)
B1 C1 C19 C24 -40.9(3)
C24 C19 C20 C21 -3.5(3)
C1 C19 C20 C21 174.69(18)
C19 C20 C21 C22 0.9(3)
C20 C21 C22 C23 1.8(3)
C21 C22 C23 C24 -2.0(3)
C22 C23 C24 C19 -0.6(3)
C20 C19 C24 C23 3.3(3)
C1 C19 C24 C23 -174.92(18)
